data_4333595
loop_
_publ_author_name
'Avelino Mart\'in'
'Noelia Mart\'inez-Espada'
'Miguel Mena'
'Adri\'an P\'erez-Redondo'
'Carlos Y\'elamos'

_publ_section_title
;
 Copper(I) and Silver(I) Complexes Supported by the Tridentate
 [{Ti(\h5-C5Me5)(\m-NH)}3(\m3-N)] Metalloligand
;
_journal_name_full 'Inorganic Chemistry'
_journal_page_first 918
_journal_page_last 930
_journal_paper_doi 10.1021/ic302113k
_journal_volume 52
_journal_year 2013
_chemical_compound_source 'synthesis as described'
_chemical_formula_moiety 'C55 H70 Cu N4 P2 Ti3,C F3 O3 S,C6 H14'
_chemical_formula_sum 'C62 H84 Cu F3 N4 O3 P2 S Ti3'
_chemical_formula_weight 1291.57
_chemical_name_systematic
;
 ?
;
_space_group_crystal_system triclinic
_space_group_IT_number 2
_space_group_name_Hall '-P 1'
_space_group_name_H-M_alt 'P -1'
_symmetry_space_group_name_Hall '-P 1'
_symmetry_space_group_name_H-M 'P -1'
_atom_sites_solution_hydrogens geom
_atom_sites_solution_primary direct
_atom_sites_solution_secondary difmap
_audit_conform_dict_location ftp://ftp.iucr.org/pub/cif_core.dic
_audit_conform_dict_name cif_core.dic
_audit_conform_dict_version 2.3
_audit_creation_date 2012-04-08T21:55:59-00:00
_audit_creation_method 'WinGX routine CIF_UPDATE'
_cell_angle_alpha 88.821(13)
_cell_angle_beta 88.812(14)
_cell_angle_gamma 77.808(15)
_cell_formula_units_Z 2
_cell_length_a 11.416(2)
_cell_length_b 14.482(3)
_cell_length_c 19.792(3)
_cell_measurement_reflns_used 244
_cell_measurement_temperature 200(2)
_cell_measurement_theta_max 27
_cell_measurement_theta_min 3
_cell_measurement_wavelength 0.71073
_cell_volume 3197.2(10)
_computing_cell_refinement 'Dirax/lsq (Duisenberg & Schreurs, 1989-2000)'
_computing_data_collection 'Collect (Bruker AXS BV, 1997-2004)'
_computing_data_reduction 'EvalCCD (Duisenberg & Schreurs 1990-2000)'
_computing_molecular_graphics 'Ortep-3 for Windows (Farrugia, 1997)'
_computing_publication_material 'WinGX publication routines (Farrugia, 1999)'
_computing_structure_refinement 'SHELXL-97 (Sheldrick, 1997)'
_computing_structure_solution 'SHELXS-97 (Sheldrick, 1997)'
_diffrn_ambient_temperature 200(2)
_diffrn_detector 'CCD plate'
_diffrn_detector_area_resol_mean 9
_diffrn_measured_fraction_theta_full 0.999
_diffrn_measured_fraction_theta_max 0.999
_diffrn_measurement_device '95mm CCD camera on \k-goniostat'
_diffrn_measurement_device_type KappaCCD
_diffrn_measurement_method 'CCD rotation images, thick slices'
_diffrn_orient_matrix_type X=UH
_diffrn_orient_matrix_UB_11 0.01
_diffrn_orient_matrix_UB_12 0
_diffrn_orient_matrix_UB_13 0
_diffrn_orient_matrix_UB_21 0
_diffrn_orient_matrix_UB_22 0.01
_diffrn_orient_matrix_UB_23 0
_diffrn_orient_matrix_UB_31 0
_diffrn_orient_matrix_UB_32 0
_diffrn_orient_matrix_UB_33 0.01
_diffrn_radiation_monochromator graphite
_diffrn_radiation_probe x-ray
_diffrn_radiation_type MoK\a
_diffrn_radiation_wavelength 0.71073
_diffrn_reflns_av_R_equivalents 0.1023
_diffrn_reflns_av_unetI/netI 0.0598
_diffrn_reflns_limit_h_max 14
_diffrn_reflns_limit_h_min -14
_diffrn_reflns_limit_k_max 18
_diffrn_reflns_limit_k_min -18
_diffrn_reflns_limit_l_max 25
_diffrn_reflns_limit_l_min -25
_diffrn_reflns_number 116550
_diffrn_reflns_reduction_process
;
 Scaled and merged with SORTAV
 R.H. Blessing, (1987) Cryst. Rev. 1, 3-58
 R.H. Blessing, (1989) J. Appl. Cryst. 22, 396-397
;
_diffrn_reflns_theta_full 27.5
_diffrn_reflns_theta_max 27.5
_diffrn_reflns_theta_min 3.04
_diffrn_source 'Enraf Nonius FR590'
_exptl_absorpt_coefficient_mu 0.826
_exptl_absorpt_correction_T_max 0.987
_exptl_absorpt_correction_T_min 0.858
_exptl_absorpt_correction_type multi-scan
_exptl_absorpt_process_details
;
 R.H. Blessing, Acta Cryst. (1995), A51, 33-38
;
_exptl_crystal_colour yellow
_exptl_crystal_density_diffrn 1.341
_exptl_crystal_description prism
_exptl_crystal_F_000 1352
_exptl_crystal_size_max 0.2
_exptl_crystal_size_mid 0.14
_exptl_crystal_size_min 0.11
_platon_squeeze_details
;
This complex crystallized with one molecule of hexane. The disordered
molecule of solvent was found in the difference Fourier map, but it
was not possible to get a chemical sensible model for it, so Squeeze 
procedure was used to remove its contribution to the structure factors.
;
_refine_diff_density_max 1.23
_refine_diff_density_min -1.167
_refine_diff_density_rms 0.145
_refine_ls_extinction_method none
_refine_ls_goodness_of_fit_ref 1.111
_refine_ls_hydrogen_treatment constr
_refine_ls_matrix_type full
_refine_ls_number_parameters 679
_refine_ls_number_reflns 14673
_refine_ls_number_restraints 85
_refine_ls_restrained_S_all 1.117
_refine_ls_R_factor_all 0.1059
_refine_ls_R_factor_gt 0.0731
_refine_ls_shift/su_max 0.003
_refine_ls_shift/su_mean 0
_refine_ls_structure_factor_coef Fsqd
_refine_ls_weighting_details 'calc w=1/[\s^2^(Fo^2^)+(0.1614P)^2^+0.0000P] where P=(Fo^2^+2Fc^2^)/3'
_refine_ls_weighting_scheme calc
_refine_ls_wR_factor_gt 0.2203
_refine_ls_wR_factor_ref 0.2446
_reflns_number_gt 10232
_reflns_number_total 14673
_reflns_threshold_expression >2sigma(I)
_cod_data_source_file ic302113k_si_001_4.cif
_cod_data_source_block 14
_cod_original_cell_volume 3197.5(11)
_cod_database_code 4333595

loop_
_space_group_symop_operation_xyz
'x, y, z'
'-x, -y, -z'

loop_
_atom_site_label
_atom_site_type_symbol
_atom_site_fract_x
_atom_site_fract_y
_atom_site_fract_z
_atom_site_U_iso_or_equiv
_atom_site_adp_type
_atom_site_occupancy
_atom_site_symmetry_multiplicity
_atom_site_calc_flag
_atom_site_refinement_flags
C1 C 0.1278(4) 0.1831(3) 0.2216(2) 0.0443(10) Uani 1 1 d .
H1A H 0.0729 0.1722 0.2588 0.053 Uiso 1 1 calc R
H1B H 0.0871 0.2389 0.195 0.053 Uiso 1 1 calc R
C11 C 0.2032(6) -0.3828(4) 0.2122(3) 0.0619(16) Uani 1 1 d .
C12 C 0.1677(4) -0.3240(3) 0.1545(3) 0.0534(13) Uani 1 1 d .
C13 C 0.2721(5) -0.3145(4) 0.1186(2) 0.0527(12) Uani 1 1 d .
C14 C 0.3701(5) -0.3656(3) 0.1500(3) 0.0527(12) Uani 1 1 d .
C15 C 0.3323(5) -0.4082(3) 0.2088(3) 0.0592(14) Uani 1 1 d .
C16 C 0.1272(12) -0.4170(7) 0.2674(5) 0.163(6) Uani 1 1 d .
H16A H 0.0559 -0.4322 0.2475 0.244 Uiso 1 1 calc R
H16B H 0.1026 -0.3672 0.3008 0.244 Uiso 1 1 calc R
H16C H 0.1741 -0.4735 0.2897 0.244 Uiso 1 1 calc R
C17 C 0.0391(6) -0.2825(6) 0.1318(6) 0.128(4) Uani 1 1 d .
H17A H 0.0392 -0.2288 0.1009 0.192 Uiso 1 1 calc R
H17B H -0.0116 -0.2614 0.1714 0.192 Uiso 1 1 calc R
H17C H 0.0077 -0.3311 0.1086 0.192 Uiso 1 1 calc R
C18 C 0.2709(10) -0.2576(6) 0.0518(4) 0.109(3) Uani 1 1 d .
H18A H 0.3359 -0.2229 0.0516 0.163 Uiso 1 1 calc R
H18B H 0.1939 -0.2128 0.0476 0.163 Uiso 1 1 calc R
H18C H 0.2823 -0.3009 0.0137 0.163 Uiso 1 1 calc R
C19 C 0.4981(6) -0.3766(5) 0.1228(5) 0.109(3) Uani 1 1 d .
H19A H 0.5477 -0.4348 0.1413 0.163 Uiso 1 1 calc R
H19B H 0.5306 -0.3224 0.1362 0.163 Uiso 1 1 calc R
H19C H 0.4984 -0.3797 0.0734 0.163 Uiso 1 1 calc R
C20 C 0.4130(9) -0.4742(4) 0.2564(4) 0.105(3) Uani 1 1 d .
H20A H 0.4367 -0.5367 0.2361 0.157 Uiso 1 1 calc R
H20B H 0.37 -0.4795 0.2992 0.157 Uiso 1 1 calc R
H20C H 0.4846 -0.4493 0.2648 0.157 Uiso 1 1 calc R
C21 C 0.6323(3) -0.2255(3) 0.3248(2) 0.0381(9) Uani 1 1 d .
C22 C 0.6428(3) -0.1729(3) 0.2637(2) 0.0388(9) Uani 1 1 d .
C23 C 0.6035(3) -0.0748(3) 0.2779(2) 0.0388(9) Uani 1 1 d .
C24 C 0.5685(3) -0.0670(3) 0.3478(2) 0.0366(9) Uani 1 1 d .
C25 C 0.5862(3) -0.1598(3) 0.3769(2) 0.0362(9) Uani 1 1 d .
C26 C 0.6683(5) -0.3318(4) 0.3350(3) 0.0661(15) Uani 1 1 d .
H26A H 0.6816 -0.3622 0.2909 0.099 Uiso 1 1 calc R
H26B H 0.6042 -0.3544 0.3597 0.099 Uiso 1 1 calc R
H26C H 0.7422 -0.3474 0.361 0.099 Uiso 1 1 calc R
C27 C 0.6971(4) -0.2126(5) 0.1976(3) 0.0691(17) Uani 1 1 d .
H27A H 0.7771 -0.1987 0.1916 0.104 Uiso 1 1 calc R
H27B H 0.6462 -0.1836 0.1604 0.104 Uiso 1 1 calc R
H27C H 0.7034 -0.2811 0.198 0.104 Uiso 1 1 calc R
C28 C 0.6005(5) 0.0077(5) 0.2301(3) 0.0712(17) Uani 1 1 d .
H28A H 0.5211 0.0496 0.2321 0.107 Uiso 1 1 calc R
H28B H 0.6174 -0.0153 0.1839 0.107 Uiso 1 1 calc R
H28C H 0.6612 0.0425 0.243 0.107 Uiso 1 1 calc R
C29 C 0.5279(5) 0.0247(4) 0.3841(3) 0.0604(14) Uani 1 1 d .
H29A H 0.4715 0.0164 0.4206 0.091 Uiso 1 1 calc R
H29B H 0.4882 0.0735 0.3522 0.091 Uiso 1 1 calc R
H29C H 0.5974 0.044 0.4031 0.091 Uiso 1 1 calc R
C30 C 0.5657(5) -0.1847(5) 0.4502(3) 0.0658(15) Uani 1 1 d .
H30A H 0.6407 -0.1909 0.4748 0.099 Uiso 1 1 calc R
H30B H 0.5388 -0.2447 0.453 0.099 Uiso 1 1 calc R
H30C H 0.5043 -0.1347 0.4704 0.099 Uiso 1 1 calc R
C31 C 0.0924(5) -0.1734(4) 0.4362(3) 0.0597(14) Uani 1 1 d .
C32 C 0.0059(5) -0.1454(5) 0.3901(3) 0.0679(17) Uani 1 1 d .
C33 C -0.0051(5) -0.0507(5) 0.3751(3) 0.0672(17) Uani 1 1 d .
C34 C 0.0739(6) -0.0159(4) 0.4127(3) 0.0713(19) Uani 1 1 d .
C35 C 0.1395(4) -0.0926(6) 0.4523(2) 0.073(2) Uani 1 1 d .
C36 C 0.1270(11) -0.2743(6) 0.4661(6) 0.171(6) Uani 1 1 d .
H36A H 0.0589 -0.3053 0.4632 0.257 Uiso 1 1 calc R
H36B H 0.1486 -0.2714 0.5136 0.257 Uiso 1 1 calc R
H36C H 0.1955 -0.3104 0.4407 0.257 Uiso 1 1 calc R
C37 C -0.0781(8) -0.2028(10) 0.3606(6) 0.177(7) Uani 1 1 d .
H37A H -0.0697 -0.2631 0.3853 0.266 Uiso 1 1 calc R
H37B H -0.0575 -0.2147 0.3128 0.266 Uiso 1 1 calc R
H37C H -0.1611 -0.1673 0.3647 0.266 Uiso 1 1 calc R
C38 C -0.0981(8) 0.0005(11) 0.3252(4) 0.183(7) Uani 1 1 d .
H38A H -0.1766 -0.013 0.3371 0.274 Uiso 1 1 calc R
H38B H -0.0748 -0.0213 0.2793 0.274 Uiso 1 1 calc R
H38C H -0.1025 0.0687 0.3272 0.274 Uiso 1 1 calc R
C39 C 0.0864(12) 0.0859(6) 0.4141(6) 0.181(7) Uani 1 1 d .
H39A H 0.0624 0.1117 0.4589 0.272 Uiso 1 1 calc R
H39B H 0.0348 0.1227 0.3799 0.272 Uiso 1 1 calc R
H39C H 0.1699 0.0892 0.4045 0.272 Uiso 1 1 calc R
C40 C 0.2362(6) -0.0897(11) 0.5038(4) 0.166(6) Uani 1 1 d .
H40A H 0.2243 -0.0261 0.5222 0.25 Uiso 1 1 calc R
H40B H 0.3153 -0.106 0.4817 0.25 Uiso 1 1 calc R
H40C H 0.2312 -0.1353 0.5405 0.25 Uiso 1 1 calc R
C41 C 0.0119(4) 0.0723(3) 0.1338(2) 0.0448(10) Uani 1 1 d U
C42 C -0.0908(5) 0.1422(5) 0.1391(4) 0.0721(16) Uani 1 1 d U
H42 H -0.0885 0.1989 0.162 0.086 Uiso 1 1 calc R
C43 C -0.1977(6) 0.1305(7) 0.1114(4) 0.095(2) Uani 1 1 d U
H43 H -0.2674 0.1794 0.1153 0.114 Uiso 1 1 calc R
C44 C -0.2037(6) 0.0502(7) 0.0789(4) 0.094(2) Uani 1 1 d U
H44 H -0.2768 0.0437 0.0593 0.113 Uiso 1 1 calc R
C45 C -0.1043(6) -0.0215(6) 0.0742(4) 0.089(2) Uani 1 1 d U
H45 H -0.1093 -0.0783 0.0522 0.107 Uiso 1 1 calc R
C46 C 0.0051(5) -0.0118(4) 0.1017(3) 0.0625(14) Uani 1 1 d U
H46 H 0.0738 -0.0617 0.0986 0.075 Uiso 1 1 calc R
C51 C 0.2377(4) 0.1193(3) 0.0934(2) 0.0420(10) Uani 1 1 d U
C52 C 0.3575(5) 0.0743(6) 0.0816(3) 0.082(2) Uani 1 1 d U
H52 H 0.3949 0.0216 0.1084 0.098 Uiso 1 1 calc R
C53 C 0.4219(7) 0.1107(9) 0.0275(4) 0.124(3) Uani 1 1 d U
H53 H 0.5037 0.0826 0.019 0.149 Uiso 1 1 calc R
C54 C 0.3676(10) 0.1837(9) -0.0106(4) 0.125(3) Uani 1 1 d U
H54 H 0.4117 0.2063 -0.0462 0.15 Uiso 1 1 calc R
C55 C 0.2516(10) 0.2262(5) 0.0000(3) 0.099(2) Uani 1 1 d U
H55 H 0.2169 0.2783 -0.0282 0.118 Uiso 1 1 calc R
C56 C 0.1786(6) 0.1950(4) 0.0527(3) 0.0655(14) Uani 1 1 d U
H56 H 0.0965 0.2237 0.0595 0.079 Uiso 1 1 calc R
C61 C 0.3114(5) 0.2884(3) 0.1934(3) 0.0546(12) Uani 1 1 d U
C62 C 0.2325(5) 0.3629(3) 0.1641(3) 0.0548(12) Uani 1 1 d U
H62 H 0.1509 0.3754 0.1785 0.066 Uiso 1 1 calc R
C63 C 0.2688(7) 0.4204(4) 0.1140(3) 0.0704(15) Uani 1 1 d U
H63 H 0.2115 0.4707 0.0947 0.084 Uiso 1 1 calc R
C64 C 0.3870(8) 0.4054(5) 0.0921(4) 0.090(2) Uani 1 1 d U
H64 H 0.4112 0.4438 0.0572 0.109 Uiso 1 1 calc R
C65 C 0.4698(7) 0.3323(6) 0.1226(5) 0.099(2) Uani 1 1 d U
H65 H 0.5522 0.323 0.1102 0.119 Uiso 1 1 calc R
C66 C 0.4321(6) 0.2720(5) 0.1718(4) 0.087(2) Uani 1 1 d U
H66 H 0.4884 0.2203 0.1903 0.105 Uiso 1 1 calc R
C71 C 0.2053(7) 0.2924(4) 0.3257(3) 0.0745(18) Uani 1 1 d U
C72 C 0.2851(11) 0.3054(5) 0.3739(4) 0.131(4) Uani 1 1 d U
H72 H 0.3656 0.2709 0.3717 0.157 Uiso 1 1 calc R
C73 C 0.2477(17) 0.3704(8) 0.4269(5) 0.185(6) Uani 1 1 d U
H73 H 0.3035 0.3818 0.459 0.223 Uiso 1 1 calc R
C74 C 0.1295(17) 0.4164(7) 0.4311(5) 0.170(5) Uani 1 1 d U
H74 H 0.1036 0.4569 0.4681 0.204 Uiso 1 1 calc R
C75 C 0.0496(12) 0.4062(6) 0.3849(5) 0.135(4) Uani 1 1 d U
H75 H -0.031 0.4405 0.3874 0.162 Uiso 1 1 calc R
C76 C 0.0911(9) 0.3402(5) 0.3305(4) 0.096(2) Uani 1 1 d U
H76 H 0.0358 0.3308 0.2974 0.116 Uiso 1 1 calc R
Cu1 Cu 0.24830(4) -0.05249(3) 0.21879(2) 0.03145(16) Uani 1 1 d .
N1 N 0.3281(3) -0.2325(2) 0.31988(16) 0.0302(7) Uani 1 1 d .
N12 N 0.3936(3) -0.1658(2) 0.20028(16) 0.0301(7) Uani 1 1 d .
H12 H 0.4453 -0.1733 0.1629 0.036 Uiso 1 1 calc R
N13 N 0.1364(3) -0.1503(2) 0.24944(17) 0.0322(7) Uani 1 1 d .
H13 H 0.0582 -0.1488 0.2366 0.039 Uiso 1 1 calc R
N23 N 0.3020(3) -0.0451(2) 0.32180(15) 0.0277(6) Uani 1 1 d .
H23 H 0.3069 0.0088 0.3454 0.033 Uiso 1 1 calc R
P1 P 0.15943(9) 0.07903(7) 0.16680(5) 0.0331(2) Uani 1 1 d .
P2 P 0.26760(13) 0.20810(8) 0.25805(7) 0.0547(4) Uani 1 1 d .
Ti1 Ti 0.28004(6) -0.24674(5) 0.22751(3) 0.02915(18) Uani 1 1 d .
Ti2 Ti 0.43499(5) -0.14903(5) 0.29530(3) 0.02610(17) Uani 1 1 d .
Ti3 Ti 0.19220(5) -0.13150(5) 0.34037(3) 0.02924(18) Uani 1 1 d .
C2 C 0.8630(12) 0.4656(7) 0.0797(6) 0.145(3) Uani 1 1 d DU
F1 F 0.9656(10) 0.5101(7) 0.0823(6) 0.243(4) Uani 1 1 d DU
F2 F 0.9083(8) 0.3932(6) 0.0433(4) 0.189(3) Uani 1 1 d DU
F3 F 0.7838(9) 0.5313(7) 0.0510(4) 0.234(4) Uani 1 1 d DU
O1 O 0.9193(7) 0.3746(5) 0.1857(4) 0.154(3) Uani 1 1 d DU
O2 O 0.7300(7) 0.4004(7) 0.1403(10) 0.298(8) Uani 1 1 d DU
O3 O 0.7833(11) 0.5261(6) 0.1935(5) 0.236(6) Uani 1 1 d DU
S1 S 0.83181(17) 0.44648(14) 0.16491(12) 0.0965(6) Uani 1 1 d DU

loop_
_atom_site_aniso_label
_atom_site_aniso_U_11
_atom_site_aniso_U_22
_atom_site_aniso_U_33
_atom_site_aniso_U_23
_atom_site_aniso_U_13
_atom_site_aniso_U_12
C1 0.053(3) 0.034(2) 0.043(2) 0.0065(18) 0.0014(19) -0.0013(19)
C11 0.087(4) 0.052(3) 0.062(3) -0.026(3) 0.023(3) -0.049(3)
C12 0.046(3) 0.047(3) 0.068(3) -0.023(2) -0.020(2) -0.009(2)
C13 0.070(3) 0.051(3) 0.042(3) -0.017(2) 0.007(2) -0.023(2)
C14 0.050(3) 0.044(3) 0.069(3) -0.021(2) 0.006(2) -0.021(2)
C15 0.080(4) 0.034(2) 0.064(3) -0.012(2) -0.026(3) -0.008(2)
C16 0.267(13) 0.137(7) 0.134(8) -0.088(6) 0.143(9) -0.161(9)
C17 0.060(4) 0.097(5) 0.223(11) -0.082(6) -0.071(6) 0.008(4)
C18 0.194(10) 0.083(5) 0.058(4) -0.002(4) 0.010(5) -0.051(6)
C19 0.065(4) 0.085(5) 0.183(9) -0.079(6) 0.051(5) -0.027(4)
C20 0.157(8) 0.046(3) 0.104(6) -0.010(3) -0.054(6) 0.002(4)
C21 0.0226(18) 0.038(2) 0.051(2) -0.0041(18) -0.0099(16) 0.0006(15)
C22 0.0157(16) 0.059(3) 0.043(2) -0.010(2) -0.0007(15) -0.0100(17)
C23 0.0206(17) 0.055(3) 0.044(2) 0.0070(19) -0.0049(16) -0.0166(17)
C24 0.0218(18) 0.044(2) 0.045(2) -0.0025(18) -0.0098(16) -0.0087(16)
C25 0.0249(18) 0.051(2) 0.032(2) 0.0012(17) -0.0087(15) -0.0063(17)
C26 0.054(3) 0.044(3) 0.095(4) -0.003(3) -0.022(3) 0.003(2)
C27 0.033(2) 0.119(5) 0.053(3) -0.027(3) 0.008(2) -0.008(3)
C28 0.053(3) 0.084(4) 0.086(4) 0.034(3) -0.018(3) -0.038(3)
C29 0.046(3) 0.055(3) 0.081(4) -0.030(3) -0.017(2) -0.009(2)
C30 0.056(3) 0.100(4) 0.040(3) 0.010(3) -0.013(2) -0.013(3)
C31 0.052(3) 0.065(3) 0.057(3) 0.013(3) 0.028(2) -0.003(2)
C32 0.035(3) 0.116(5) 0.061(3) -0.026(3) 0.024(2) -0.034(3)
C33 0.038(3) 0.102(5) 0.046(3) 0.000(3) 0.016(2) 0.017(3)
C34 0.096(5) 0.049(3) 0.070(4) -0.019(3) 0.062(4) -0.024(3)
C35 0.026(2) 0.166(7) 0.030(2) -0.030(3) 0.0123(18) -0.026(3)
C36 0.198(11) 0.100(6) 0.174(10) 0.079(7) 0.128(9) 0.042(7)
C37 0.099(6) 0.318(16) 0.162(9) -0.153(11) 0.081(6) -0.143(9)
C38 0.085(6) 0.318(17) 0.077(5) 0.039(8) 0.019(4) 0.106(8)
C39 0.273(14) 0.069(5) 0.208(12) -0.056(6) 0.200(12) -0.067(7)
C40 0.056(4) 0.39(2) 0.060(4) -0.072(8) 0.007(3) -0.063(7)
C41 0.032(2) 0.057(3) 0.046(2) 0.020(2) -0.0051(18) -0.0120(19)
C42 0.038(3) 0.077(4) 0.095(5) 0.012(3) -0.015(3) 0.000(2)
C43 0.041(3) 0.131(6) 0.109(6) 0.054(4) -0.022(3) -0.012(3)
C44 0.054(3) 0.155(6) 0.085(5) 0.056(4) -0.037(3) -0.052(4)
C45 0.078(4) 0.132(6) 0.075(4) 0.017(4) -0.032(3) -0.059(4)
C46 0.049(3) 0.078(3) 0.067(3) -0.002(3) -0.015(2) -0.025(3)
C51 0.052(2) 0.051(2) 0.030(2) 0.0034(18) -0.0013(17) -0.026(2)
C52 0.047(3) 0.156(7) 0.046(3) 0.000(3) 0.007(2) -0.031(3)
C53 0.080(5) 0.257(11) 0.061(4) -0.006(5) 0.017(3) -0.095(6)
C54 0.157(7) 0.219(10) 0.046(4) -0.001(5) 0.008(4) -0.147(7)
C55 0.195(7) 0.091(5) 0.037(3) 0.010(3) -0.010(4) -0.092(5)
C56 0.104(4) 0.053(3) 0.048(3) 0.010(2) -0.007(3) -0.036(3)
C61 0.062(3) 0.033(2) 0.069(3) -0.019(2) -0.004(2) -0.008(2)
C62 0.073(3) 0.040(2) 0.054(3) -0.007(2) -0.003(2) -0.018(2)
C63 0.108(4) 0.044(3) 0.065(3) -0.013(2) 0.003(3) -0.030(3)
C64 0.123(6) 0.062(4) 0.097(5) -0.027(3) 0.033(4) -0.046(4)
C65 0.088(5) 0.087(5) 0.129(7) -0.024(4) 0.043(4) -0.037(4)
C66 0.072(4) 0.054(3) 0.135(6) -0.010(3) 0.006(4) -0.009(3)
C71 0.142(6) 0.034(3) 0.042(3) 0.005(2) -0.008(3) -0.007(3)
C72 0.232(9) 0.067(4) 0.087(5) -0.010(4) -0.070(6) -0.008(5)
C73 0.360(15) 0.093(7) 0.084(6) -0.029(5) -0.083(9) 0.005(10)
C74 0.365(16) 0.077(6) 0.058(5) -0.020(4) 0.017(7) -0.025(8)
C75 0.228(10) 0.081(5) 0.093(6) -0.031(5) 0.074(6) -0.032(6)
C76 0.149(6) 0.063(4) 0.072(4) -0.019(3) 0.038(4) -0.014(4)
Cu1 0.0289(3) 0.0304(3) 0.0346(3) 0.00218(19) -0.00530(18) -0.00495(19)
N1 0.0249(15) 0.0299(16) 0.0356(17) 0.0041(13) -0.0029(12) -0.0053(12)
N12 0.0244(15) 0.0356(17) 0.0306(16) -0.0022(13) 0.0007(12) -0.0070(13)
N13 0.0239(15) 0.0329(16) 0.0423(18) -0.0029(14) -0.0029(13) -0.0110(13)
N23 0.0234(15) 0.0327(16) 0.0275(15) -0.0043(12) -0.0023(11) -0.0068(12)
P1 0.0299(5) 0.0332(5) 0.0353(5) 0.0047(4) -0.0037(4) -0.0051(4)
P2 0.0716(9) 0.0298(6) 0.0612(8) -0.0010(5) -0.0224(7) -0.0050(6)
Ti1 0.0258(3) 0.0282(3) 0.0350(4) -0.0030(3) -0.0014(3) -0.0088(3)
Ti2 0.0181(3) 0.0313(3) 0.0289(3) -0.0023(3) -0.0014(2) -0.0049(2)
Ti3 0.0206(3) 0.0372(4) 0.0306(4) -0.0013(3) 0.0017(2) -0.0076(3)
C2 0.231(11) 0.103(7) 0.097(5) 0.006(4) -0.039(6) -0.024(6)
F1 0.252(9) 0.226(9) 0.284(12) 0.041(8) 0.052(8) -0.134(8)
F2 0.235(8) 0.198(7) 0.123(5) -0.050(5) 0.029(5) -0.020(6)
F3 0.234(8) 0.269(9) 0.152(6) 0.111(7) -0.016(6) 0.046(7)
O1 0.163(6) 0.119(5) 0.136(5) 0.029(4) -0.016(5) 0.071(5)
O2 0.085(5) 0.172(9) 0.64(3) 0.038(10) -0.018(8) -0.050(5)
O3 0.317(12) 0.167(7) 0.140(6) -0.052(6) -0.026(7) 0.140(7)
S1 0.0695(11) 0.0784(11) 0.1237(16) 0.0250(11) 0.0120(10) 0.0209(9)

loop_
_atom_type_symbol
_atom_type_description
_atom_type_scat_dispersion_real
_atom_type_scat_dispersion_imag
_atom_type_scat_source
C C 0.0033 0.0016 'International Tables Vol C Tables 4.2.6.8 and 6.1.1.4'
H H 0 0 'International Tables Vol C Tables 4.2.6.8 and 6.1.1.4'
Cu Cu 0.3201 1.2651 'International Tables Vol C Tables 4.2.6.8 and 6.1.1.4'
F F 0.0171 0.0103 'International Tables Vol C Tables 4.2.6.8 and 6.1.1.4'
N N 0.0061 0.0033 'International Tables Vol C Tables 4.2.6.8 and 6.1.1.4'
O O 0.0106 0.006 'International Tables Vol C Tables 4.2.6.8 and 6.1.1.4'
P P 0.1023 0.0942 'International Tables Vol C Tables 4.2.6.8 and 6.1.1.4'
S S 0.1246 0.1234 'International Tables Vol C Tables 4.2.6.8 and 6.1.1.4'
Ti Ti 0.2776 0.4457 'International Tables Vol C Tables 4.2.6.8 and 6.1.1.4'

loop_
_exptl_crystal_face_index_h
_exptl_crystal_face_index_k
_exptl_crystal_face_index_l
_exptl_crystal_face_perp_dist
0 0 -1 0.137
-4 0 -1 0.205
-1 0 2 0.107
1 0 2 0.051
-2 -13 -3 0.082
0 0 -1 0.087
2 16 -3 0.158
1 8 11 0.14

loop_
_geom_angle_atom_site_label_1
_geom_angle_atom_site_label_2
_geom_angle_atom_site_label_3
_geom_angle
P1 C1 P2 112.0(2)
C12 C11 C15 106.0(5)
C12 C11 C16 129.9(8)
C15 C11 C16 124.1(8)
C12 C11 Ti1 74.4(3)
C15 C11 Ti1 71.1(3)
C16 C11 Ti1 120.3(4)
C13 C12 C11 107.7(5)
C13 C12 C17 125.0(7)
C11 C12 C17 127.1(7)
C13 C12 Ti1 73.1(3)
C11 C12 Ti1 70.7(2)
C17 C12 Ti1 124.7(3)
C14 C13 C12 109.9(5)
C14 C13 C18 126.6(6)
C12 C13 C18 123.5(6)
C14 C13 Ti1 72.8(3)
C12 C13 Ti1 72.8(3)
C18 C13 Ti1 123.1(4)
C13 C14 C15 108.7(5)
C13 C14 C19 124.2(6)
C15 C14 C19 127.0(6)
C13 C14 Ti1 74.2(3)
C15 C14 Ti1 70.4(3)
C19 C14 Ti1 123.5(3)
C14 C15 C11 107.7(5)
C14 C15 C20 125.6(7)
C11 C15 C20 126.6(7)
C14 C15 Ti1 74.8(3)
C11 C15 Ti1 72.9(3)
C20 C15 Ti1 121.4(4)
C25 C21 C22 108.1(4)
C25 C21 C26 124.8(4)
C22 C21 C26 127.0(4)
C25 C21 Ti2 72.3(2)
C22 C21 Ti2 73.5(2)
C26 C21 Ti2 122.1(3)
C23 C22 C21 108.0(4)
C23 C22 C27 125.4(5)
C21 C22 C27 126.3(5)
C23 C22 Ti2 73.2(2)
C21 C22 Ti2 71.5(2)
C27 C22 Ti2 125.6(3)
C22 C23 C24 107.8(4)
C22 C23 C28 127.6(5)
C24 C23 C28 124.6(5)
C22 C23 Ti2 72.2(2)
C24 C23 Ti2 71.7(2)
C28 C23 Ti2 122.7(3)
C25 C24 C23 108.4(4)
C25 C24 C29 126.7(4)
C23 C24 C29 124.7(4)
C25 C24 Ti2 71.8(2)
C23 C24 Ti2 73.5(2)
C29 C24 Ti2 123.6(3)
C24 C25 C21 107.7(4)
C24 C25 C30 126.4(4)
C21 C25 C30 125.8(4)
C24 C25 Ti2 73.3(2)
C21 C25 Ti2 72.5(2)
C30 C25 Ti2 122.0(3)
C32 C31 C35 107.5(5)
C32 C31 C36 124.3(8)
C35 C31 C36 128.2(8)
C32 C31 Ti3 75.0(3)
C35 C31 Ti3 72.3(3)
C36 C31 Ti3 120.1(4)
C31 C32 C33 109.9(5)
C31 C32 C37 128.2(9)
C33 C32 C37 121.7(8)
C31 C32 Ti3 71.6(3)
C33 C32 Ti3 74.5(3)
C37 C32 Ti3 124.3(4)
C34 C33 C32 109.1(5)
C34 C33 C38 129.5(9)
C32 C33 C38 121.3(9)
C34 C33 Ti3 73.3(3)
C32 C33 Ti3 72.0(3)
C38 C33 Ti3 122.8(4)
C33 C34 C35 107.5(5)
C33 C34 C39 126.1(9)
C35 C34 C39 126.4(9)
C33 C34 Ti3 73.7(3)
C35 C34 Ti3 70.0(3)
C39 C34 Ti3 123.4(4)
C31 C35 C34 105.9(4)
C31 C35 C40 126.2(8)
C34 C35 C40 127.8(9)
C31 C35 Ti3 71.9(3)
C34 C35 Ti3 74.8(3)
C40 C35 Ti3 120.3(4)
C42 C41 C46 118.5(5)
C42 C41 P1 125.3(4)
C46 C41 P1 116.2(4)
C41 C42 C43 120.7(7)
C44 C43 C42 120.9(7)
C43 C44 C45 120.0(6)
C44 C45 C46 120.5(7)
C41 C46 C45 119.5(6)
C52 C51 C56 122.3(5)
C52 C51 P1 117.7(4)
C56 C51 P1 120.0(4)
C51 C52 C53 117.8(8)
C54 C53 C52 120.5(9)
C53 C54 C55 121.8(7)
C54 C55 C56 122.2(8)
C51 C56 C55 115.4(7)
C62 C61 C66 117.9(6)
C62 C61 P2 123.8(4)
C66 C61 P2 118.2(5)
C61 C62 C63 122.0(6)
C64 C63 C62 121.0(7)
C63 C64 C65 118.2(7)
C64 C65 C66 120.7(7)
C61 C66 C65 120.1(7)
C76 C71 C72 119.0(7)
C76 C71 P2 125.3(5)
C72 C71 P2 115.7(7)
C71 C72 C73 120.4(11)
C74 C73 C72 119.0(11)
C75 C74 C73 122.3(9)
C74 C75 C76 117.4(11)
C71 C76 C75 121.9(9)
N12 Cu1 N23 91.07(12)
N12 Cu1 N13 90.61(12)
N23 Cu1 N13 90.17(12)
N12 Cu1 P1 137.49(9)
N23 Cu1 P1 118.58(9)
N13 Cu1 P1 116.97(9)
N12 Cu1 Ti2 45.76(8)
N23 Cu1 Ti2 45.33(8)
N13 Cu1 Ti2 91.52(9)
P1 Cu1 Ti2 149.21(4)
N12 Cu1 Ti1 45.66(9)
N23 Cu1 Ti1 91.76(9)
N13 Cu1 Ti1 44.97(9)
P1 Cu1 Ti1 146.88(4)
Ti2 Cu1 Ti1 62.42(2)
N12 Cu1 Ti3 92.26(9)
N23 Cu1 Ti3 45.24(8)
N13 Cu1 Ti3 44.95(9)
P1 Cu1 Ti3 130.22(4)
Ti2 Cu1 Ti3 62.33(3)
Ti1 Cu1 Ti3 62.14(3)
Ti3 N1 Ti2 94.89(14)
Ti3 N1 Ti1 94.52(13)
Ti2 N1 Ti1 94.66(14)
Ti2 N12 Ti1 92.27(14)
Ti2 N12 Cu1 84.66(12)
Ti1 N12 Cu1 84.95(12)
Ti3 N13 Ti1 93.11(14)
Ti3 N13 Cu1 83.81(11)
Ti1 N13 Cu1 83.73(12)
Ti2 N23 Ti3 92.78(13)
Ti2 N23 Cu1 83.68(11)
Ti3 N23 Cu1 84.02(11)
C51 P1 C41 103.74(19)
C51 P1 C1 103.3(2)
C41 P1 C1 104.2(2)
C51 P1 Cu1 117.55(16)
C41 P1 Cu1 112.66(15)
C1 P1 Cu1 113.93(14)
C61 P2 C71 101.2(2)
C61 P2 C1 101.7(2)
C71 P2 C1 101.5(3)
N1 Ti1 N13 85.95(13)
N1 Ti1 N12 86.38(13)
N13 Ti1 N12 100.69(13)
N1 Ti1 C15 104.72(16)
N13 Ti1 C15 138.81(18)
N12 Ti1 C15 119.35(19)
N1 Ti1 C11 113.48(18)
N13 Ti1 C11 103.11(18)
N12 Ti1 C11 149.81(16)
C15 Ti1 C11 36.0(2)
N1 Ti1 C14 127.16(17)
N13 Ti1 C14 145.53(16)
N12 Ti1 C14 91.76(15)
C15 Ti1 C14 34.8(2)
C11 Ti1 C14 58.24(17)
N1 Ti1 C12 146.20(18)
N13 Ti1 C12 91.11(15)
N12 Ti1 C12 127.13(17)
C15 Ti1 C12 58.00(17)
C11 Ti1 C12 34.9(2)
C14 Ti1 C12 56.54(17)
N1 Ti1 C13 159.90(17)
N13 Ti1 C13 113.04(17)
N12 Ti1 C13 95.99(15)
C15 Ti1 C13 56.84(19)
C11 Ti1 C13 57.52(18)
C14 Ti1 C13 33.03(18)
C12 Ti1 C13 34.09(18)
N1 Ti1 Cu1 85.04(9)
N13 Ti1 Cu1 51.30(9)
N12 Ti1 Cu1 49.40(9)
C15 Ti1 Cu1 165.38(17)
C11 Ti1 Cu1 148.85(17)
C14 Ti1 Cu1 130.65(14)
C12 Ti1 Cu1 118.67(13)
C13 Ti1 Cu1 111.63(13)
N1 Ti1 Ti3 42.60(9)
N13 Ti1 Ti3 43.46(10)
N12 Ti1 Ti3 92.37(9)
C15 Ti1 Ti3 135.29(16)
C11 Ti1 Ti3 117.72(13)
C14 Ti1 Ti3 168.55(15)
C12 Ti1 Ti3 127.45(13)
C13 Ti1 Ti3 156.34(14)
Cu1 Ti1 Ti3 58.98(2)
N1 Ti1 Ti2 42.58(9)
N13 Ti1 Ti2 92.94(9)
N12 Ti1 Ti2 43.84(9)
C15 Ti1 Ti2 122.00(13)
C11 Ti1 Ti2 150.61(17)
C14 Ti1 Ti2 117.41(12)
C12 Ti1 Ti2 170.75(15)
C13 Ti1 Ti2 136.96(13)
Cu1 Ti1 Ti2 58.64(2)
Ti3 Ti1 Ti2 60.01(3)
N1 Ti2 N23 86.06(13)
N1 Ti2 N12 86.62(13)
N23 Ti2 N12 100.55(12)
N1 Ti2 C25 110.38(14)
N23 Ti2 C25 107.40(13)
N12 Ti2 C25 147.91(14)
N1 Ti2 C21 108.18(14)
N23 Ti2 C21 142.38(13)
N12 Ti2 C21 114.57(14)
C25 Ti2 C21 35.19(14)
N1 Ti2 C24 139.35(14)
N23 Ti2 C24 88.16(13)
N12 Ti2 C24 133.94(14)
C25 Ti2 C24 34.95(15)
C21 Ti2 C24 58.07(14)
N1 Ti2 C22 134.32(15)
N23 Ti2 C22 139.04(14)
N12 Ti2 C22 90.19(13)
C25 Ti2 C22 58.29(14)
C21 Ti2 C22 35.00(16)
C24 Ti2 C22 57.80(14)
N1 Ti2 C23 166.06(14)
N23 Ti2 C23 104.47(14)
N12 Ti2 C23 100.12(14)
C25 Ti2 C23 58.10(14)
C21 Ti2 C23 57.93(15)
C24 Ti2 C23 34.75(15)
C22 Ti2 C23 34.57(15)
N1 Ti2 Cu1 85.41(9)
N23 Ti2 Cu1 50.99(9)
N12 Ti2 Cu1 49.58(9)
C25 Ti2 Cu1 153.60(11)
C21 Ti2 Cu1 159.62(12)
C24 Ti2 Cu1 120.62(10)
C22 Ti2 Cu1 125.06(11)
C23 Ti2 Cu1 108.27(10)
N1 Ti2 Ti3 42.51(9)
N23 Ti2 Ti3 43.67(9)
N12 Ti2 Ti3 92.31(9)
C25 Ti2 Ti3 118.80(11)
C21 Ti2 Ti3 140.81(12)
C24 Ti2 Ti3 122.04(11)
C22 Ti2 Ti3 175.75(12)
C23 Ti2 Ti3 147.78(11)
Cu1 Ti2 Ti3 59.03(2)
N1 Ti2 Ti1 42.77(9)
N23 Ti2 Ti1 92.95(9)
N12 Ti2 Ti1 43.89(9)
C25 Ti2 Ti1 145.99(11)
C21 Ti2 Ti1 121.43(10)
C24 Ti2 Ti1 177.73(11)
C22 Ti2 Ti1 120.37(10)
C23 Ti2 Ti1 142.98(11)
Cu1 Ti2 Ti1 58.94(2)
Ti3 Ti2 Ti1 59.90(3)
N1 Ti3 N13 86.20(13)
N1 Ti3 N23 86.04(13)
N13 Ti3 N23 101.96(13)
N1 Ti3 C31 109.14(17)
N13 Ti3 C31 120.86(19)
N23 Ti3 C31 134.75(18)
N1 Ti3 C35 120.3(2)
N13 Ti3 C35 146.91(15)
N23 Ti3 C35 99.48(19)
C31 Ti3 C35 35.8(2)
N1 Ti3 C32 127.5(2)
N13 Ti3 C32 91.77(17)
N23 Ti3 C32 144.85(19)
C31 Ti3 C32 33.4(2)
C35 Ti3 C32 57.01(18)
N1 Ti3 C34 153.7(2)
N13 Ti3 C34 120.1(2)
N23 Ti3 C34 89.59(16)
C31 Ti3 C34 57.82(19)
C35 Ti3 C34 35.2(2)
C32 Ti3 C34 55.8(2)
N1 Ti3 C33 160.8(2)
N13 Ti3 C33 91.46(17)
N23 Ti3 C33 113.0(2)
C31 Ti3 C33 56.3(2)
C35 Ti3 C33 56.81(19)
C32 Ti3 C33 33.5(2)
C34 Ti3 C33 33.0(2)
N1 Ti3 Cu1 85.15(10)
N13 Ti3 Cu1 51.24(9)
N23 Ti3 Cu1 50.74(9)
C31 Ti3 Cu1 164.08(14)
C35 Ti3 Cu1 141.7(2)
C32 Ti3 Cu1 131.57(17)
C34 Ti3 Cu1 111.79(15)
C33 Ti3 Cu1 108.09(15)
N1 Ti3 Ti1 42.88(9)
N13 Ti3 Ti1 43.43(10)
N23 Ti3 Ti1 93.03(9)
C31 Ti3 Ti1 127.47(15)
C35 Ti3 Ti1 158.5(2)
C32 Ti3 Ti1 118.20(14)
C34 Ti3 Ti1 163.5(2)
C33 Ti3 Ti1 132.89(16)
Cu1 Ti3 Ti1 58.88(3)
N1 Ti3 Ti2 42.60(9)
N13 Ti3 Ti2 92.99(10)
N23 Ti3 Ti2 43.56(9)
C31 Ti3 Ti2 136.98(15)
C35 Ti3 Ti2 119.78(11)
C32 Ti3 Ti2 168.48(19)
C34 Ti3 Ti2 129.21(16)
C33 Ti3 Ti2 156.5(2)
Cu1 Ti3 Ti2 58.64(2)
Ti1 Ti3 Ti2 60.09(3)
F2 C2 F3 116.5(10)
F2 C2 F1 99.9(11)
F3 C2 F1 101.7(10)
F2 C2 S1 118.3(8)
F3 C2 S1 113.7(9)
F1 C2 S1 102.8(7)
O3 S1 O1 131.0(6)
O3 S1 O2 108.3(7)
O1 S1 O2 105.8(6)
O3 S1 C2 110.4(6)
O1 S1 C2 105.8(5)
O2 S1 C2 86.5(8)

loop_
_geom_bond_atom_site_label_1
_geom_bond_atom_site_label_2
_geom_bond_distance
C1 P1 1.843(5)
C1 P2 1.871(5)
C11 C12 1.423(8)
C11 C15 1.443(8)
C11 C16 1.521(9)
C11 Ti1 2.348(4)
C12 C13 1.405(8)
C12 C17 1.536(7)
C12 Ti1 2.395(4)
C13 C14 1.359(8)
C13 C18 1.544(9)
C13 Ti1 2.398(5)
C14 C15 1.407(8)
C14 C19 1.525(8)
C14 Ti1 2.381(5)
C15 C20 1.509(8)
C15 Ti1 2.324(5)
C21 C25 1.432(6)
C21 C22 1.433(6)
C21 C26 1.517(7)
C21 Ti2 2.369(4)
C22 C23 1.428(6)
C22 C27 1.506(6)
C22 Ti2 2.396(4)
C23 C24 1.432(6)
C23 C28 1.504(7)
C23 Ti2 2.410(4)
C24 C25 1.427(6)
C24 C29 1.503(6)
C24 Ti2 2.386(4)
C25 C30 1.515(7)
C25 Ti2 2.367(4)
C31 C32 1.351(8)
C31 C35 1.431(9)
C31 C36 1.541(9)
C31 Ti3 2.328(5)
C32 C33 1.377(10)
C32 C37 1.527(9)
C32 Ti3 2.370(5)
C33 C34 1.363(9)
C33 C38 1.527(9)
C33 Ti3 2.402(5)
C34 C35 1.430(9)
C34 C39 1.511(9)
C34 Ti3 2.396(5)
C35 C40 1.525(8)
C35 Ti3 2.333(4)
C41 C42 1.382(7)
C41 C46 1.401(8)
C41 P1 1.841(4)
C42 C43 1.393(9)
C43 C44 1.356(12)
C44 C45 1.370(11)
C45 C46 1.409(7)
C51 C52 1.402(8)
C51 C56 1.406(7)
C51 P1 1.839(4)
C52 C53 1.439(10)
C53 C54 1.334(15)
C54 C55 1.351(14)
C55 C56 1.446(9)
C61 C62 1.377(7)
C61 C66 1.406(9)
C61 P2 1.844(6)
C62 C63 1.395(8)
C63 C64 1.382(10)
C64 C65 1.398(12)
C65 C66 1.416(11)
C71 C76 1.343(11)
C71 C72 1.375(10)
C71 P2 1.857(6)
C72 C73 1.422(13)
C73 C74 1.37(2)
C74 C75 1.336(18)
C75 C76 1.459(10)
Cu1 N12 2.105(3)
Cu1 N23 2.152(3)
Cu1 N13 2.168(3)
Cu1 P1 2.2051(12)
Cu1 Ti2 2.7530(9)
Cu1 Ti1 2.7617(10)
Cu1 Ti3 2.7645(9)
N1 Ti3 1.936(3)
N1 Ti2 1.940(3)
N1 Ti1 1.947(3)
N12 Ti2 1.981(3)
N12 Ti1 1.983(3)
N13 Ti3 1.965(3)
N13 Ti1 1.964(3)
N23 Ti2 1.970(3)
N23 Ti3 1.974(3)
Ti1 Ti3 2.8521(11)
Ti1 Ti2 2.8575(10)
Ti2 Ti3 2.8552(10)
C2 F2 1.293(11)
C2 F3 1.296(10)
C2 F1 1.454(13)
C2 S1 1.745(12)
O1 S1 1.345(5)
O2 S1 1.548(9)
O3 S1 1.304(7)

loop_
_platon_squeeze_void_nr
_platon_squeeze_void_average_x
_platon_squeeze_void_average_y
_platon_squeeze_void_average_z
_platon_squeeze_void_volume
_platon_squeeze_void_count_electrons
_platon_squeeze_void_content
1 0.500 0.500 0.500 478 75 ' '
2 0.400 0.556 0.984 8 0 ' '
3 0.600 0.444 0.016 8 0 ' '
